data_4021380
loop_
_publ_author_name
'V. Zaitsev'
'S. V. Rosokha'
'M. Head-Gordon'
'J. K. Kochi'

_publ_section_title
;
 Steric Modulations in the Reversible Dimerizations of Phenalenyl
 Radicals via Unusually Weak Carbon-Centered \p- and \s-Bonds
;
_journal_name_full 'Journal of Organic Chemistry'
_journal_page_first 520
_journal_page_last 526
_journal_paper_doi 10.1021/jo051612a
_journal_volume 71
_journal_year 2006
_chemical_compound_source synthesis
_chemical_formula_moiety 'C21 H26'
_chemical_formula_sum 'C21 H26'
_chemical_formula_weight 278.42
_chemical_name_systematic
;
  2,5-ditertbutylphenalene"
;
_space_group_IT_number 60
_symmetry_cell_setting orthorhombic
_symmetry_space_group_name_Hall '-P 2n 2ab'
_symmetry_space_group_name_H-M 'P b c n'
_atom_sites_solution_hydrogens geom
_atom_sites_solution_primary direct
_atom_sites_solution_secondary difmap
_audit_creation_method SHELXL
_cell_angle_alpha 90.00
_cell_angle_beta 90.00
_cell_angle_gamma 90.00
_cell_formula_units_Z 8
_cell_length_a 15.4353(12)
_cell_length_b 10.5395(7)
_cell_length_c 21.014(2)
_cell_measurement_reflns_used 2110
_cell_measurement_temperature 123(2)
_cell_measurement_theta_max 23.84
_cell_measurement_theta_min 2.34
_cell_volume 3418.6(4)
_computing_molecular_graphics 'Bruker SHELXTL'
_computing_publication_material 'Bruker SHELXTL'
_computing_structure_refinement 'SHELXL-93 (Sheldrick, 1993)'
_computing_structure_solution 'SHELXS-86 (Sheldrick, 1990)'
_diffrn_ambient_temperature 123(2)
_diffrn_measurement_device 'CCD area detector'
_diffrn_measurement_method 'omega scans'
_diffrn_radiation_monochromator graphite
_diffrn_radiation_source 'fine-focus sealed tube'
_diffrn_radiation_type MoK\a
_diffrn_radiation_wavelength 0.71073
_diffrn_reflns_av_R_equivalents 0.0000
_diffrn_reflns_av_sigmaI/netI 0.0376
_diffrn_reflns_limit_h_max 20
_diffrn_reflns_limit_h_min 0
_diffrn_reflns_limit_k_max 13
_diffrn_reflns_limit_k_min 0
_diffrn_reflns_limit_l_max 27
_diffrn_reflns_limit_l_min 0
_diffrn_reflns_number 4014
_diffrn_reflns_theta_max 28.31
_diffrn_reflns_theta_min 1.94
_exptl_absorpt_coefficient_mu 0.060
_exptl_crystal_density_diffrn 1.082
_exptl_crystal_F_000 1216
_refine_diff_density_max 0.366
_refine_diff_density_min -0.283
_refine_diff_density_rms 0.044
_refine_ls_extinction_method none
_refine_ls_goodness_of_fit_all 1.003
_refine_ls_goodness_of_fit_obs 1.061
_refine_ls_matrix_type full
_refine_ls_number_parameters 225
_refine_ls_number_reflns 4006
_refine_ls_number_restraints 0
_refine_ls_restrained_S_all 1.019
_refine_ls_restrained_S_obs 1.061
_refine_ls_R_factor_all 0.1115
_refine_ls_R_factor_obs 0.0734
_refine_ls_shift/esd_max 0.081
_refine_ls_shift/esd_mean 0.004
_refine_ls_structure_factor_coef Fsqd
_refine_ls_weighting_details 'w=1/[\s^2^(Fo^2^)+(0.0976P)^2^+2.2303P] where P=(Fo^2^+2Fc^2^)/3'
_refine_ls_weighting_scheme calc
_refine_ls_wR_factor_all 0.2253
_refine_ls_wR_factor_obs 0.1872
_reflns_number_observed 2600
_reflns_number_total 4014
_reflns_observed_criterion >2sigma(I)
_cod_data_source_file jo051612asi20050803_085946.cif
_cod_depositor_comments
;
The following automatic conversions were performed:
'_symmetry_cell_setting' value 'Orthorhombic' changed to 'orthorhombic'
according to '/home/saulius/struct/CIF-dictionaries/cif_core.dic'
dictionary named 'cif_core.dic' version 2.4.1 from 2010-06-29.

Automatic conversion script
Id: cif_fix_enum 1527 2010-12-29 10:47:43Z saulius 

The following automatic conversions were performed:

'_refine_ls_weighting_scheme' value 'calc
w=1/[\s^2^(Fo^2^)+(0.0976P)^2^+2.2303P] where P=(Fo^2^+2Fc^2^)/3' was
changed to 'calc'. New tag '_refine_ls_weighting_details' was
created. The value of the new tag was set to
'w=1/[\s^2^(Fo^2^)+(0.0976P)^2^+2.2303P] where P=(Fo^2^+2Fc^2^)/3'.

Automatic conversion script
Id: cif_fix_values 3143 2015-03-26 13:38:13Z robertas 
;
_cod_database_code 4021380

loop_
_symmetry_equiv_pos_as_xyz
'x, y, z'
'-x+1/2, -y+1/2, z+1/2'
'-x, y, -z+1/2'
'x+1/2, -y+1/2, -z'
'-x, -y, -z'
'x-1/2, y-1/2, -z-1/2'
'x, -y, z-1/2'
'-x-1/2, y-1/2, z'

loop_
_atom_site_aniso_label
_atom_site_aniso_U_11
_atom_site_aniso_U_22
_atom_site_aniso_U_33
_atom_site_aniso_U_23
_atom_site_aniso_U_13
_atom_site_aniso_U_12
C1 0.0357(10) 0.0361(13) 0.0473(12) 0.0029(9) -0.0045(9) -0.0048(9)
C2 0.0441(12) 0.0348(13) 0.0568(14) 0.0002(10) -0.0059(10) -0.0004(10)
C3 0.0306(10) 0.0471(13) 0.0494(13) -0.0029(10) 0.0020(8) -0.0067(9)
C4 0.0478(12) 0.0405(13) 0.0450(12) 0.0050(10) 0.0038(10) 0.0013(10)
C5 0.0480(13) 0.0393(13) 0.0482(13) 0.0043(10) -0.0026(10) 0.0074(10)
C6 0.0422(12) 0.0388(13) 0.0506(13) -0.0047(10) -0.0033(9) 0.0032(10)
C7 0.0526(14) 0.0421(14) 0.0448(13) -0.0056(10) -0.0042(10) 0.0013(10)
C8 0.0465(12) 0.0404(13) 0.0435(12) 0.0026(9) -0.0049(9) -0.0019(10)
C9 0.0352(10) 0.0374(12) 0.0440(12) 0.0036(9) -0.0004(8) -0.0010(9)
C10 0.0339(10) 0.0342(12) 0.0442(11) 0.0019(9) -0.0034(8) -0.0040(8)
C11 0.075(2) 0.050(2) 0.0466(14) 0.0031(12) -0.0100(12) 0.0018(13)
C12 0.078(2) 0.046(2) 0.054(2) 0.0134(12) -0.0160(13) 0.0020(13)
C13 0.0554(14) 0.0349(14) 0.060(2) 0.0032(11) -0.0108(11) 0.0025(11)
C14 0.0438(12) 0.0507(14) 0.0479(13) -0.0051(11) 0.0043(9) -0.0037(10)
C18 0.0530(14) 0.0427(14) 0.0565(14) -0.0048(11) -0.0045(11) 0.0116(11)
C19 0.055(2) 0.057(2) 0.086(2) 0.0051(15) 0.0055(14) 0.0150(13)
C20 0.063(2) 0.0346(15) 0.106(2) -0.0043(14) 0.008(2) 0.0023(12)
C21 0.136(3) 0.057(2) 0.079(2) -0.026(2) -0.033(2) 0.043(2)

loop_
_atom_site_label
_atom_site_type_symbol
_atom_site_fract_x
_atom_site_fract_y
_atom_site_fract_z
_atom_site_U_iso_or_equiv
_atom_site_thermal_displace_type
_atom_site_occupancy
_atom_site_calc_flag
_atom_site_refinement_flags
_atom_site_disorder_group
C1 C 0.16680(14) 0.2827(2) 0.35324(10) 0.0397(5) Uani 1 d . .
C2 C 0.1746(2) 0.2332(2) 0.28922(12) 0.0452(6) Uani 1 d . .
C3 C 0.14863(13) 0.3077(2) 0.23625(11) 0.0424(5) Uani 1 d . .
C4 C 0.1214(2) 0.4318(2) 0.24670(12) 0.0444(5) Uani 1 d . .
C5 C 0.0908(2) 0.6120(2) 0.31897(12) 0.0452(6) Uani 1 d . .
C6 C 0.08225(14) 0.6644(2) 0.38027(11) 0.0439(5) Uani 1 d . .
C7 C 0.1005(2) 0.5881(2) 0.43232(12) 0.0465(6) Uani 1 d . .
C8 C 0.12976(15) 0.4601(2) 0.42466(10) 0.0435(5) Uani 1 d . .
C9 C 0.11701(13) 0.4861(2) 0.30920(10) 0.0389(5) Uani 1 d . .
C10 C 0.13829(13) 0.4095(2) 0.36270(10) 0.0374(5) Uani 1 d . .
C11 C 0.1506(2) 0.3821(3) 0.47719(13) 0.0570(7) Uani 1 d . .
C12 C 0.1782(2) 0.2590(3) 0.46739(13) 0.0592(7) Uani 1 d . .
C13 C 0.1863(2) 0.2090(2) 0.40676(12) 0.0501(6) Uani 1 d . .
C14 C 0.14763(15) 0.2503(2) 0.16940(11) 0.0475(6) Uani 1 d . .
C15 C 0.1855(5) 0.3370(7) 0.1206(3) 0.073(2) Uiso 0.469(7) d P 1
H15A H 0.2447(13) 0.3598(41) 0.1330(13) 0.110 Uiso 0.469(7) calc PR 1
H15B H 0.1502(20) 0.4140(23) 0.1176(18) 0.110 Uiso 0.469(7) calc PR 1
H15C H 0.1866(33) 0.2942(19) 0.0793(6) 0.110 Uiso 0.469(7) calc PR 1
C16 C 0.0562(5) 0.2139(8) 0.1510(4) 0.067(2) Uiso 0.469(7) d P 1
H16A H 0.0328(12) 0.1545(36) 0.1826(13) 0.100 Uiso 0.469(7) calc PR 1
H16B H 0.0566(6) 0.1734(42) 0.1091(11) 0.100 Uiso 0.469(7) calc PR 1
H16C H 0.0199(9) 0.2901(10) 0.1496(22) 0.100 Uiso 0.469(7) calc PR 1
C17 C 0.2047(4) 0.1229(8) 0.1643(3) 0.067(2) Uiso 0.469(7) d P 1
H17A H 0.1764(16) 0.0548(14) 0.1883(19) 0.100 Uiso 0.469(7) calc PR 1
H17B H 0.2625(11) 0.1385(15) 0.1820(21) 0.100 Uiso 0.469(7) calc PR 1
H17C H 0.2099(27) 0.0979(27) 0.1195(4) 0.100 Uiso 0.469(7) calc PR 1
C15A C 0.1280(4) 0.3551(5) 0.1176(2) 0.058(2) Uiso 0.531(7) d P 2
H15D H 0.0694(10) 0.3885(27) 0.1240(12) 0.087 Uiso 0.531(7) calc PR 2
H15E H 0.1324(25) 0.3176(10) 0.0750(2) 0.087 Uiso 0.531(7) calc PR 2
H15F H 0.1701(16) 0.4242(18) 0.1216(12) 0.087 Uiso 0.531(7) calc PR 2
C16A C 0.0697(3) 0.1602(6) 0.1665(3) 0.0555(14) Uiso 0.531(7) d P 2
H16D H 0.0174(5) 0.2054(11) 0.1800(16) 0.083 Uiso 0.531(7) calc PR 2
H16E H 0.0798(11) 0.0878(18) 0.1948(14) 0.083 Uiso 0.531(7) calc PR 2
H16F H 0.0622(15) 0.1297(28) 0.1228(5) 0.083 Uiso 0.531(7) calc PR 2
C17A C 0.2306(4) 0.1927(8) 0.1551(3) 0.077(2) Uiso 0.531(7) d P 2
H17D H 0.2292(11) 0.1569(40) 0.1121(9) 0.115 Uiso 0.531(7) calc PR 2
H17E H 0.2425(14) 0.1251(30) 0.1859(14) 0.115 Uiso 0.531(7) calc PR 2
H17F H 0.2762(6) 0.2572(12) 0.1576(22) 0.115 Uiso 0.531(7) calc PR 2
C18 C 0.0505(2) 0.8015(2) 0.38745(12) 0.0508(6) Uani 1 d . .
C19 C -0.0470(2) 0.8027(3) 0.3713(2) 0.0661(8) Uani 1 d . .
H19A H -0.0776(3) 0.7432(15) 0.3992(7) 0.099 Uiso 1 calc R .
H19B H -0.0552(2) 0.7773(20) 0.3268(3) 0.099 Uiso 1 calc R .
H19C H -0.0701(4) 0.8884(5) 0.3776(10) 0.099 Uiso 1 calc R .
C20 C 0.0974(2) 0.8887(3) 0.3409(2) 0.0679(8) Uani 1 d . .
H20A H 0.1599(2) 0.8849(16) 0.3488(7) 0.102 Uiso 1 calc R .
H20B H 0.0770(10) 0.9760(4) 0.3467(7) 0.102 Uiso 1 calc R .
H20C H 0.0854(12) 0.8613(13) 0.2972(2) 0.102 Uiso 1 calc R .
C21 C 0.0628(3) 0.8507(3) 0.4545(2) 0.0907(12) Uani 1 d . .
H21A H 0.0335(16) 0.7941(16) 0.4845(2) 0.136 Uiso 1 calc R .
H21B H 0.0380(17) 0.9361(12) 0.4578(4) 0.136 Uiso 1 calc R .
H21C H 0.1248(3) 0.8540(26) 0.4644(5) 0.136 Uiso 1 calc R .
H2 H 0.1968(21) 0.1573(32) 0.2847(15) 0.085(11) Uiso 1 d . .
H4 H 0.1085(18) 0.4861(30) 0.2139(14) 0.071(9) Uiso 1 d . .
H5 H 0.0738(17) 0.6584(25) 0.2855(12) 0.055(7) Uiso 1 d . .
H7 H 0.0965(16) 0.6174(25) 0.4737(13) 0.055(7) Uiso 1 d . .
H11 H 0.1454(18) 0.4129(28) 0.5194(15) 0.072(9) Uiso 1 d . .
H12 H 0.1920(17) 0.2061(25) 0.5023(13) 0.060(8) Uiso 1 d . .
H13 H 0.2106(17) 0.1261(27) 0.3991(12) 0.054(7) Uiso 1 d . .

loop_
_atom_type_symbol
_atom_type_description
_atom_type_scat_dispersion_real
_atom_type_scat_dispersion_imag
_atom_type_scat_source
C C 0.0033 0.0016 'International Tables Vol C Tables 4.2.6.8 and 6.1.1.4'
H H 0.0000 0.0000 'International Tables Vol C Tables 4.2.6.8 and 6.1.1.4'

loop_
_geom_angle_atom_site_label_1
_geom_angle_atom_site_label_2
_geom_angle_atom_site_label_3
_geom_angle
C13 C1 C10 118.4(2)
C13 C1 C2 121.9(2)
C10 C1 C2 119.6(2)
C3 C2 C1 120.4(2)
C4 C3 C2 118.8(2)
C4 C3 C14 120.9(2)
C2 C3 C14 120.3(2)
C3 C4 C9 122.3(2)
C9 C5 C6 122.2(2)
C7 C6 C5 118.4(2)
C7 C6 C18 122.3(2)
C5 C6 C18 119.3(2)
C6 C7 C8 121.5(2)
C10 C8 C11 118.6(2)
C10 C8 C7 119.2(2)
C11 C8 C7 122.1(2)
C5 C9 C10 119.2(2)
C5 C9 C4 121.7(2)
C10 C9 C4 119.1(2)
C8 C10 C1 120.8(2)
C8 C10 C9 119.5(2)
C1 C10 C9 119.6(2)
C12 C11 C8 120.0(2)
C11 C12 C13 121.5(2)
C12 C13 C1 120.6(2)
C15 C14 C16 110.2(4)
C17A C14 C3 110.3(3)
C15 C14 C3 112.6(3)
C16 C14 C3 110.1(3)
C17A C14 C16A 115.2(4)
C3 C14 C16A 106.8(3)
C17A C14 C15A 108.6(4)
C3 C14 C15A 111.0(3)
C16A C14 C15A 104.8(3)
C15 C14 C17 104.5(4)
C16 C14 C17 106.4(4)
C3 C14 C17 112.7(3)
C21 C18 C20 109.3(3)
C21 C18 C6 112.0(2)
C20 C18 C6 110.7(2)
C21 C18 C19 108.9(2)
C20 C18 C19 108.4(2)
C6 C18 C19 107.3(2)

loop_
_geom_bond_atom_site_label_1
_geom_bond_atom_site_label_2
_geom_bond_distance
C1 C13 1.400(3)
C1 C10 1.421(3)
C1 C2 1.448(3)
C2 C3 1.420(3)
C3 C4 1.391(3)
C3 C14 1.530(3)
C4 C9 1.435(3)
C5 C9 1.402(3)
C5 C6 1.408(3)
C6 C7 1.387(3)
C6 C18 1.532(3)
C7 C8 1.432(3)
C8 C10 1.413(3)
C8 C11 1.414(3)
C9 C10 1.422(3)
C11 C12 1.381(4)
C12 C13 1.384(4)
C14 C17A 1.449(7)
C14 C15 1.493(7)
C14 C16 1.513(7)
C14 C16A 1.534(6)
C14 C15A 1.580(6)
C14 C17 1.609(7)
C18 C21 1.513(4)
C18 C20 1.526(4)
C18 C19 1.543(4)
